data_7714263
loop_
_publ_author_name
'Zhu, Shuang-Shuang'
'Xie, Zhenlang'
'Deng, Lan'
'Wang, Si-Yuan'
'Ni, Lubin'
'Zhou, Zhao-Hui'

_publ_section_title
;
 Protonated and deprotonated vanadyl imidazole tartrates for the mimics of
 the vanadium coordination in FeV-cofactor of V-nitrogenase
;
_journal_name_full 'Dalton Transactions'
_journal_paper_doi 10.1039/D3DT02903D
_journal_year 2023
_chemical_absolute_configuration rmad
_chemical_formula_moiety 'C22 H26 N12 O8 V2, 4(H2 O)'
_chemical_formula_sum 'C22 H34 N12 O12 V2'
_chemical_formula_weight 760.49
_space_group_crystal_system monoclinic
_space_group_IT_number 4
_space_group_name_Hall 'P 2yb'
_space_group_name_H-M_alt 'P 1 21 1'
_atom_sites_solution_hydrogens mixed
_atom_sites_solution_primary dual
_audit_creation_date 2020-11-20
_audit_creation_method
;
Olex2 1.3
(compiled 2020.06.28 svn.raecde09e for OlexSys, GUI svn.r6132)
;
_audit_update_record
;
2020-11-23 deposited with the CCDC.	2023-10-16 downloaded from the CCDC.
;
_cell_angle_alpha 90
_cell_angle_beta 109.196(2)
_cell_angle_gamma 90
_cell_formula_units_Z 2
_cell_length_a 10.1454(2)
_cell_length_b 13.6326(2)
_cell_length_c 12.7784(2)
_cell_measurement_reflns_used 9098
_cell_measurement_temperature 100.00(10)
_cell_measurement_theta_max 77.5770
_cell_measurement_theta_min 3.6540
_cell_volume 1669.09(5)
_computing_cell_refinement 'CrysAlisPro 1.171.39.46 (Rigaku OD, 2018)'
_computing_data_collection 'CrysAlisPro 1.171.39.46 (Rigaku OD, 2018)'
_computing_data_reduction 'CrysAlisPro 1.171.39.46 (Rigaku OD, 2018)'
_computing_molecular_graphics 'Olex2 1.3 (Dolomanov et al., 2009)'
_computing_publication_material 'Olex2 1.3 (Dolomanov et al., 2009)'
_computing_structure_refinement 'SHELXL 2018/3 (Sheldrick, 2015)'
_computing_structure_solution 'SHELXT 2014/5 (Sheldrick, 2014)'
_diffrn_ambient_environment N~2~
_diffrn_ambient_temperature 100.00(10)
_diffrn_detector 'CCD plate'
_diffrn_detector_type HyPix
_diffrn_measured_fraction_theta_full 0.997
_diffrn_measured_fraction_theta_max 0.950
_diffrn_measurement_details
;
List of Runs (angles in degrees, time in seconds):

  # Type    Start    End  Width  t~exp~   \w     \q     \k     \f   Frames
#--------------------------------------------------------------------------
  1  \w    -62.00  21.00   0.50    0.20    --  -46.62  59.00 -59.00  166
  2  \w   -119.00 -30.00   0.50    0.20    --  -46.62 -59.00 160.00  178
  3  \w    -45.00 -19.00   0.50    1.00    --  -88.50  59.00 -59.00   52
  4  \w   -107.00 -73.00   0.50    1.00    --  -88.50 -59.00 160.00   68
  5  \w   -158.00-112.00   0.50    1.00    --  -88.50 -59.00 160.00   92
  6  \w     93.00 122.00   0.50    1.00    --  110.00 -59.00 160.00   58
  7  \w     38.00  89.00   0.50    1.00    --  110.00 -59.00 160.00  102
  8  \w    135.00 178.00   0.50    1.00    --  110.00  59.00 -59.00   86
  9  \w   -118.00 -92.00   0.50    0.20    --  -46.62-125.00   0.00   52
 10  \w   -118.00 -72.00   0.50    0.20    --  -46.62-125.00 -60.00   92
 11  \w     51.00  76.00   0.50    0.20    --   46.62  59.00 -59.00   50
 12  \w      4.00  52.00   0.50    0.20    --   46.62 -59.00 160.00   96
 13  \w   -158.00 -95.00   0.50    1.00    --  -88.50-125.00 -90.00  126
 14  \w    -55.00 -21.00   0.50    1.00    --  -88.50 125.00 -30.00   68
 15  \w     56.00  82.00   0.50    1.00    --  110.00 -99.00-180.00   52
 16  \w     44.00 117.00   0.50    1.00    --  110.00-125.00   0.00  146
 17  \w    131.00 176.00   0.50    1.00    --  110.00  57.00  30.00   90
 18  \w     95.00 121.00   0.50    1.00    --  110.00  57.00  30.00   52
 19  \w     38.00 104.00   0.50    1.00    --  110.00-125.00-180.00  132
 20  \w     58.00 124.00   0.50    1.00    --  110.00 -57.00  30.00  132
 21  \w     46.00 107.00   0.50    1.00    --  110.00 -99.00   0.00  122
;
_diffrn_measurement_device 'four-circle diffractometer'
_diffrn_measurement_device_type 'XtaLAB Synergy, Dualflex, HyPix'
_diffrn_measurement_method '\w scans'
_diffrn_orient_matrix_type 'CrysAlisPro convention (1999,Acta A55,543-557)'
_diffrn_orient_matrix_UB_11 -0.1037798000
_diffrn_orient_matrix_UB_12 -0.0506803000
_diffrn_orient_matrix_UB_13 0.0474960000
_diffrn_orient_matrix_UB_21 -0.0577841000
_diffrn_orient_matrix_UB_22 -0.0605515000
_diffrn_orient_matrix_UB_23 -0.1071654000
_diffrn_orient_matrix_UB_31 0.1084126000
_diffrn_orient_matrix_UB_32 -0.0807844000
_diffrn_orient_matrix_UB_33 0.0506065000
_diffrn_radiation_monochromator mirror
_diffrn_radiation_probe x-ray
_diffrn_radiation_type 'Cu K\a'
_diffrn_radiation_wavelength 1.54184
_diffrn_reflns_av_R_equivalents 0.0318
_diffrn_reflns_av_unetI/netI 0.0315
_diffrn_reflns_Laue_measured_fraction_full 0.997
_diffrn_reflns_Laue_measured_fraction_max 0.950
_diffrn_reflns_limit_h_max 12
_diffrn_reflns_limit_h_min -12
_diffrn_reflns_limit_k_max 16
_diffrn_reflns_limit_k_min -17
_diffrn_reflns_limit_l_max 16
_diffrn_reflns_limit_l_min -16
_diffrn_reflns_number 11499
_diffrn_reflns_point_group_measured_fraction_full 0.800
_diffrn_reflns_point_group_measured_fraction_max 0.744
_diffrn_reflns_theta_full 67.684
_diffrn_reflns_theta_max 78.167
_diffrn_reflns_theta_min 3.663
_diffrn_source 'micro-focus sealed X-ray tube'
_diffrn_source_type 'PhotonJet (Cu) X-ray Source'
_exptl_absorpt_coefficient_mu 5.359
_exptl_absorpt_correction_T_max 1.00000
_exptl_absorpt_correction_T_min 0.61788
_exptl_absorpt_correction_type multi-scan
_exptl_absorpt_process_details
;
CrysAlisPro 1.171.39.46 (Rigaku Oxford Diffraction, 2018)
Empirical absorption correction using spherical harmonics,
 implemented in SCALE3 ABSPACK scaling algorithm.
;
_exptl_crystal_colour violet
_exptl_crystal_colour_primary violet
_exptl_crystal_density_diffrn 1.513
_exptl_crystal_description block
_exptl_crystal_F_000 784
_exptl_crystal_size_max 0.2
_exptl_crystal_size_mid 0.15
_exptl_crystal_size_min 0.15
_refine_diff_density_max 0.561
_refine_diff_density_min -0.548
_refine_diff_density_rms 0.083
_refine_ls_abs_structure_details
;
 Flack x determined using 1640 quotients [(I+)-(I-)]/[(I+)+(I-)]
 (Parsons, Flack and Wagner, Acta Cryst. B69 (2013) 249-259).
;
_refine_ls_abs_structure_Flack 0.005(5)
_refine_ls_extinction_method none
_refine_ls_goodness_of_fit_ref 1.100
_refine_ls_hydrogen_treatment mixed
_refine_ls_matrix_type full
_refine_ls_number_parameters 469
_refine_ls_number_reflns 5324
_refine_ls_number_restraints 29
_refine_ls_restrained_S_all 1.126
_refine_ls_R_factor_all 0.0440
_refine_ls_R_factor_gt 0.0384
_refine_ls_shift/su_max 0.005
_refine_ls_shift/su_mean 0.000
_refine_ls_structure_factor_coef Fsqd
_refine_ls_weighting_details 'w=1/[\s^2^(Fo^2^)+(0.0395P)^2^+3.0292P] where P=(Fo^2^+2Fc^2^)/3'
_refine_ls_weighting_scheme calc
_refine_ls_wR_factor_gt 0.0942
_refine_ls_wR_factor_ref 0.1091
_reflns_Friedel_coverage 0.502
_reflns_Friedel_fraction_full 0.584
_reflns_Friedel_fraction_max 0.520
_reflns_number_gt 5151
_reflns_number_total 5324
_reflns_threshold_expression 'I > 2\s(I)'
_cod_data_source_file d3dt02903d2.cif
_cod_data_source_block exp_1769
_cod_database_code 7714263
_shelx_shelxl_version_number 2018/3
_shelx_space_group_comment
;
The symmetry employed for this shelxl refinement is uniquely defined
by the following loop, which should always be used as a source of
symmetry information in preference to the above space-group names.
They are only intended as comments.
;
_shelx_estimated_absorpt_t_max 0.500
_shelx_estimated_absorpt_t_min 0.414
_reflns_odcompleteness_completeness 99.97
_reflns_odcompleteness_iscentric 1
_reflns_odcompleteness_theta 66.97
_olex2_refinement_description
;
1. Fixed Uiso
 At 1.2 times of:
  All C(H) groups, All N(H) groups
2. Restrained distances
 O2W-H2WB
 0.85 with sigma of 0.01
 O1W-H1WB
 0.85 with sigma of 0.01
 H2WB-H1WB
 2.1 with sigma of 0.02
 H1WB-H2WB
 2.2 with sigma of 0.01
3. Uiso/Uaniso restraints and constraints
Uanis(C7) \\sim Ueq: with sigma of 0.005 and sigma for terminal atoms of 0.01
Uanis(C8) \\sim Ueq: with sigma of 0.005 and sigma for terminal atoms of 0.01
Uanis(C15) \\sim Ueq: with sigma of 0.005 and sigma for terminal atoms of 0.01
Uanis(C16) \\sim Ueq: with sigma of 0.005 and sigma for terminal atoms of 0.01
4.a Ternary CH refined with riding coordinates:
 C12(H12A), C1(H1)
4.b Aromatic/amide H refined with riding coordinates:
 N6(H6), N10(H10), N8(H8), N2(H2), N12(H12), C17(H17), C6(H6A), C9(H9),
 C20(H20), C14(H14), C22(H22), C10(H10A), C21(H21), C11(H11), C5(H5), C8(H8A),
 C3(H3), C19(H19), C4(H4A), C18(H18), C7(H7), C16(H16), C15(H15)
;
_olex2_submission_special_instructions 'No special instructions were received'
_oxdiff_exptl_absorpt_empirical_details
;
Empirical correction (ABSPACK) includes:
- Absorption correction using spherical harmonics
- Frame scaling
;
_oxdiff_exptl_absorpt_empirical_full_max 1.612
_oxdiff_exptl_absorpt_empirical_full_min 0.675

loop_
_space_group_symop_operation_xyz
'x, y, z'
'-x, y+1/2, -z'

loop_
_atom_site_label
_atom_site_type_symbol
_atom_site_fract_x
_atom_site_fract_y
_atom_site_fract_z
_atom_site_U_iso_or_equiv
_atom_site_adp_type
_atom_site_occupancy
_atom_site_site_symmetry_order
_atom_site_calc_flag
_atom_site_refinement_flags_posn
_atom_site_refinement_flags_adp
_atom_site_refinement_flags_occupancy
_atom_site_disorder_assembly
_atom_site_disorder_group
V1 V 0.20913(8) 0.70291(6) 0.77151(6) 0.02056(19) Uani 1 1 d . . . . .
V2 V 0.25779(8) 0.27039(7) 0.74184(6) 0.02116(19) Uani 1 1 d . . . . .
O6 O 0.0523(3) 0.3193(3) 0.6582(3) 0.0225(7) Uani 1 1 d . . . . .
O5 O 0.2444(3) 0.3856(3) 0.8320(3) 0.0204(7) Uani 1 1 d . . . . .
O7 O -0.1219(3) 0.3991(3) 0.6900(3) 0.0255(8) Uani 1 1 d . . . . .
O3 O 0.1913(4) 0.5245(3) 1.0288(3) 0.0247(8) Uani 1 1 d . . . . .
O1 O 0.1146(3) 0.5749(3) 0.7403(3) 0.0214(7) Uani 1 1 d . . . . .
O2 O 0.2598(4) 0.6397(3) 0.9349(3) 0.0255(8) Uani 1 1 d . . . . .
O4 O 0.1661(4) 0.7502(3) 0.6502(3) 0.0257(8) Uani 1 1 d . . . . .
O8 O 0.4126(4) 0.2298(3) 0.8072(3) 0.0263(8) Uani 1 1 d . . . . .
O1W O 0.2900(4) 0.8017(4) 0.4923(4) 0.0386(10) Uani 1 1 d D . . . .
O3W O 0.7549(5) 0.3777(5) 0.8480(4) 0.0388(10) Uani 1 1 d . . . . .
N6 N 0.5660(4) 0.5345(4) 0.7820(4) 0.0300(10) Uani 1 1 d . . . . .
H6 H 0.614819 0.481640 0.798246 0.036 Uiso 1 1 calc R U . . .
N9 N 0.2068(4) 0.1647(3) 0.6161(3) 0.0242(9) Uani 1 1 d . . . . .
N1 N 0.0360(4) 0.7694(4) 0.8057(3) 0.0248(8) Uani 1 1 d . . . . .
N10 N 0.1000(4) 0.0899(3) 0.4585(3) 0.0246(9) Uani 1 1 d . . . . .
H10 H 0.034980 0.072845 0.398903 0.030 Uiso 1 1 calc R U . . .
N3 N 0.3407(4) 0.8181(3) 0.8575(4) 0.0260(9) Uani 1 1 d . . . . .
N11 N 0.3199(4) 0.3575(3) 0.6301(4) 0.0257(9) Uani 1 1 d . . . . .
N7 N 0.1647(4) 0.1823(3) 0.8355(3) 0.0241(9) Uani 1 1 d . . . . .
O4W O 0.6696(5) 0.1749(5) 0.8133(4) 0.0504(15) Uani 1 1 d . . . . .
N5 N 0.3962(4) 0.6389(3) 0.7631(4) 0.0256(9) Uani 1 1 d . . . . .
N4 N 0.5288(5) 0.8857(4) 0.9737(4) 0.0304(10) Uani 1 1 d . . . . .
O2W O 0.2804(6) 0.6326(4) 0.3812(5) 0.0520(13) Uani 1 1 d D . . . .
N8 N 0.0183(5) 0.0991(4) 0.8933(4) 0.0384(12) Uani 1 1 d . . . . .
H8 H -0.058514 0.073138 0.894310 0.046 Uiso 1 1 calc R U . . .
N2 N -0.0912(5) 0.8592(4) 0.8791(4) 0.0350(11) Uani 1 1 d . . . . .
H2 H -0.115653 0.891471 0.927556 0.042 Uiso 1 1 calc R U . . .
N12 N 0.3307(5) 0.4707(4) 0.5124(4) 0.0315(10) Uani 1 1 d . . . . .
H12 H 0.312375 0.523080 0.472810 0.038 Uiso 1 1 calc R U . . .
C13 C 0.0033(5) 0.3758(4) 0.7144(4) 0.0209(10) Uani 1 1 d . . . . .
C12 C 0.1084(5) 0.4149(4) 0.8229(4) 0.0185(9) Uani 1 1 d . . . . .
H12A H 0.085295 0.385347 0.884612 0.022 Uiso 1 1 calc R U . . .
C2 C 0.1892(5) 0.5652(4) 0.9399(4) 0.0217(10) Uani 1 1 d . . . . .
C17 C 0.0899(5) 0.1580(4) 0.5305(4) 0.0257(11) Uani 1 1 d . . . . .
H17 H 0.010828 0.195932 0.521817 0.031 Uiso 1 1 calc R U . . .
C6 C 0.4441(5) 0.8074(4) 0.9514(4) 0.0263(11) Uani 1 1 d . . . . .
H6A H 0.456774 0.752392 0.996679 0.032 Uiso 1 1 calc R U . . .
C9 C 0.4438(5) 0.5496(4) 0.7947(4) 0.0254(11) Uani 1 1 d . . . . .
H9 H 0.396773 0.503217 0.822398 0.031 Uiso 1 1 calc R U . . .
C20 C 0.2656(5) 0.4410(4) 0.5818(5) 0.0288(12) Uani 1 1 d . . . . .
H20 H 0.192306 0.474166 0.594552 0.035 Uiso 1 1 calc R U . . .
C1 C 0.0916(5) 0.5255(4) 0.8293(4) 0.0192(9) Uani 1 1 d . . . . .
H1 H -0.004613 0.538668 0.826054 0.023 Uiso 1 1 calc R U . . .
C14 C 0.0360(6) 0.1536(5) 0.8115(5) 0.0337(13) Uani 1 1 d . . . . .
H14 H -0.034758 0.168823 0.745935 0.040 Uiso 1 1 calc R U . . .
C22 C 0.4254(6) 0.3338(5) 0.5875(5) 0.0315(12) Uani 1 1 d . . . . .
H22 H 0.482259 0.278584 0.606099 0.038 Uiso 1 1 calc R U . . .
C10 C 0.4956(6) 0.6819(5) 0.7278(5) 0.0393(15) Uani 1 1 d . . . . .
H10A H 0.491407 0.745518 0.700665 0.047 Uiso 1 1 calc R U . . .
C21 C 0.4318(6) 0.4035(5) 0.5150(5) 0.0334(12) Uani 1 1 d . . . . .
H21 H 0.493011 0.405585 0.474460 0.040 Uiso 1 1 calc R U . . .
C11 C 0.6010(7) 0.6182(6) 0.7382(6) 0.0433(16) Uani 1 1 d . . . . .
H11 H 0.680938 0.628954 0.719507 0.052 Uiso 1 1 calc R U . . .
C5 C -0.0901(6) 0.7893(6) 0.7283(5) 0.0473(18) Uani 1 1 d . . . . .
H5 H -0.117953 0.767889 0.655203 0.057 Uiso 1 1 calc R U . . .
C8 C 0.3587(8) 0.9068(5) 0.8190(6) 0.0542(19) Uani 1 1 d . U . . .
H8A H 0.300434 0.934792 0.753837 0.065 Uiso 1 1 calc R U . . .
C3 C 0.0322(6) 0.8135(5) 0.8953(5) 0.0356(13) Uani 1 1 d . . . . .
H3 H 0.105458 0.813603 0.962137 0.043 Uiso 1 1 calc R U . . .
C19 C 0.2988(6) 0.0979(5) 0.5950(5) 0.0366(14) Uani 1 1 d . . . . .
H19 H 0.390127 0.086362 0.640272 0.044 Uiso 1 1 calc R U . . .
C4 C -0.1688(7) 0.8442(6) 0.7720(6) 0.0491(18) Uani 1 1 d . . . . .
H4A H -0.258535 0.867298 0.735912 0.059 Uiso 1 1 calc R U . . .
C18 C 0.2325(6) 0.0520(5) 0.4964(5) 0.0351(13) Uani 1 1 d . . . . .
H18 H 0.269802 0.004556 0.462014 0.042 Uiso 1 1 calc R U . . .
C7 C 0.4761(8) 0.9500(6) 0.8902(7) 0.062(2) Uani 1 1 d . U . . .
H7 H 0.512157 1.011230 0.882468 0.074 Uiso 1 1 calc R U . . .
C16 C 0.2330(8) 0.1445(7) 0.9382(6) 0.056(2) Uani 1 1 d . U . . .
H16 H 0.327218 0.153207 0.977664 0.067 Uiso 1 1 calc R U . . .
C15 C 0.1426(9) 0.0928(8) 0.9731(7) 0.065(2) Uani 1 1 d . U . . .
H15 H 0.162593 0.059156 1.039824 0.079 Uiso 1 1 calc R U . . .
H4 H 0.599(8) 0.888(6) 1.027(7) 0.05(2) Uiso 1 1 d . . . . .
H1WA H 0.245(7) 0.785(5) 0.539(5) 0.033(17) Uiso 1 1 d . . . . .
H3WA H 0.786(6) 0.384(5) 0.795(5) 0.022(15) Uiso 1 1 d . . . . .
H4WA H 0.597(7) 0.191(5) 0.820(5) 0.026(16) Uiso 1 1 d . . . . .
H3WB H 0.741(7) 0.324(6) 0.842(6) 0.03(2) Uiso 1 1 d . . . . .
H4WB H 0.695(8) 0.138(6) 0.849(6) 0.03(2) Uiso 1 1 d . . . . .
H1WB H 0.231(6) 0.832(4) 0.440(3) 0.06(2) Uiso 1 1 d D . . . .
H2WA H 0.328(6) 0.632(5) 0.335(5) 0.019(15) Uiso 1 1 d . . . . .
H2WB H 0.300(8) 0.684(3) 0.421(6) 0.07(3) Uiso 1 1 d D . . . .

loop_
_atom_site_aniso_label
_atom_site_aniso_U_11
_atom_site_aniso_U_22
_atom_site_aniso_U_33
_atom_site_aniso_U_23
_atom_site_aniso_U_13
_atom_site_aniso_U_12
V1 0.0211(4) 0.0216(4) 0.0161(4) 0.0012(3) 0.0021(3) -0.0013(3)
V2 0.0200(4) 0.0226(4) 0.0176(4) -0.0015(3) 0.0016(3) 0.0006(3)
O6 0.0176(15) 0.028(2) 0.0181(16) 0.0003(14) 0.0003(12) 0.0054(14)
O5 0.0182(15) 0.0215(18) 0.0192(16) -0.0018(14) 0.0030(12) -0.0012(13)
O7 0.0206(16) 0.028(2) 0.0240(17) 0.0024(15) 0.0023(13) 0.0012(14)
O3 0.0309(18) 0.026(2) 0.0175(17) 0.0024(15) 0.0088(14) 0.0008(15)
O1 0.0226(16) 0.0247(19) 0.0131(15) 0.0027(14) 0.0008(12) -0.0029(14)
O2 0.0333(19) 0.0218(19) 0.0171(17) 0.0005(14) 0.0024(14) -0.0043(15)
O4 0.0265(17) 0.026(2) 0.0222(17) 0.0000(14) 0.0044(13) -0.0045(14)
O8 0.0238(16) 0.031(2) 0.0214(17) -0.0030(15) 0.0039(13) 0.0013(14)
O1W 0.029(2) 0.049(3) 0.035(2) 0.015(2) 0.0060(17) 0.0039(18)
O3W 0.031(2) 0.054(3) 0.032(2) -0.001(2) 0.0111(17) 0.005(2)
N6 0.024(2) 0.035(3) 0.030(2) -0.003(2) 0.0068(18) -0.0016(19)
N9 0.024(2) 0.026(2) 0.019(2) -0.0023(18) 0.0031(16) -0.0001(17)
N1 0.0246(19) 0.021(2) 0.027(2) -0.003(2) 0.0065(16) 0.0032(18)
N10 0.025(2) 0.026(2) 0.0156(19) -0.0025(17) -0.0022(16) 0.0013(18)
N3 0.027(2) 0.021(2) 0.023(2) -0.0026(18) -0.0005(17) -0.0010(17)
N11 0.028(2) 0.026(2) 0.024(2) -0.0034(18) 0.0095(17) -0.0007(18)
N7 0.0229(19) 0.023(2) 0.024(2) 0.0044(18) 0.0047(16) -0.0016(17)
O4W 0.035(2) 0.073(4) 0.047(3) 0.036(3) 0.018(2) 0.020(2)
N5 0.024(2) 0.029(3) 0.026(2) 0.0004(19) 0.0105(18) -0.0002(17)
N4 0.030(2) 0.026(2) 0.024(2) -0.002(2) -0.0062(19) -0.0069(19)
O2W 0.066(3) 0.042(3) 0.044(3) 0.009(2) 0.012(3) 0.003(2)
N8 0.032(2) 0.042(3) 0.044(3) 0.007(2) 0.016(2) -0.007(2)
N2 0.044(3) 0.033(3) 0.032(2) -0.003(2) 0.019(2) 0.003(2)
N12 0.035(2) 0.031(3) 0.029(2) 0.006(2) 0.0100(19) -0.002(2)
C13 0.024(2) 0.018(2) 0.018(2) 0.0070(19) 0.0030(18) 0.0019(19)
C12 0.018(2) 0.018(2) 0.018(2) 0.0026(18) 0.0038(17) -0.0014(17)
C2 0.027(2) 0.019(3) 0.019(2) 0.002(2) 0.0087(19) 0.0074(19)
C17 0.024(2) 0.028(3) 0.020(2) -0.003(2) 0.0008(19) -0.001(2)
C6 0.028(2) 0.026(3) 0.019(2) -0.002(2) 0.000(2) -0.001(2)
C9 0.025(2) 0.028(3) 0.024(2) -0.004(2) 0.009(2) 0.003(2)
C20 0.026(2) 0.031(3) 0.030(3) -0.002(2) 0.010(2) 0.000(2)
C1 0.022(2) 0.021(3) 0.016(2) 0.0045(19) 0.0080(17) -0.0020(19)
C14 0.026(3) 0.033(3) 0.039(3) 0.006(3) 0.006(2) -0.003(2)
C22 0.031(3) 0.034(3) 0.032(3) -0.001(2) 0.014(2) 0.001(2)
C10 0.026(3) 0.040(4) 0.053(4) 0.017(3) 0.014(2) -0.004(2)
C21 0.034(3) 0.038(3) 0.032(3) 0.001(3) 0.015(2) 0.001(2)
C11 0.034(3) 0.049(4) 0.053(4) 0.012(3) 0.023(3) 0.004(3)
C5 0.030(3) 0.065(5) 0.040(3) -0.023(3) 0.002(2) 0.013(3)
C8 0.055(3) 0.035(3) 0.048(3) 0.014(3) -0.016(3) -0.015(3)
C3 0.035(3) 0.043(4) 0.028(3) -0.002(3) 0.010(2) 0.009(3)
C19 0.034(3) 0.031(3) 0.036(3) -0.011(3) -0.002(2) 0.006(2)
C4 0.035(3) 0.061(5) 0.043(4) -0.018(3) 0.003(3) 0.012(3)
C18 0.032(3) 0.033(3) 0.032(3) -0.010(2) -0.001(2) 0.006(2)
C7 0.064(4) 0.042(4) 0.057(4) 0.016(3) -0.011(3) -0.019(3)
C16 0.042(3) 0.069(4) 0.051(4) 0.024(3) 0.007(3) -0.012(3)
C15 0.058(4) 0.080(5) 0.056(4) 0.031(4) 0.016(3) -0.011(4)

loop_
_atom_type_symbol
_atom_type_description
_atom_type_scat_dispersion_real
_atom_type_scat_dispersion_imag
_atom_type_scat_source
C C 0.0181 0.0091 'International Tables Vol C Tables 4.2.6.8 and 6.1.1.4'
H H 0.0000 0.0000 'International Tables Vol C Tables 4.2.6.8 and 6.1.1.4'
N N 0.0311 0.0180 'International Tables Vol C Tables 4.2.6.8 and 6.1.1.4'
O O 0.0492 0.0322 'International Tables Vol C Tables 4.2.6.8 and 6.1.1.4'
V V 0.0687 2.1097 'International Tables Vol C Tables 4.2.6.8 and 6.1.1.4'

loop_
_geom_angle_atom_site_label_1
_geom_angle_atom_site_label_2
_geom_angle_atom_site_label_3
_geom_angle
_geom_angle_site_symmetry_1
_geom_angle_site_symmetry_3
_geom_angle_publ_flag
O1 V1 O2 77.71(13) . . ?
O1 V1 N1 92.23(16) . . ?
O1 V1 N3 160.76(15) . . ?
O1 V1 N5 90.52(16) . . ?
O4 V1 O1 101.59(16) . . ?
O4 V1 O2 178.04(17) . . ?
O4 V1 N1 92.65(18) . . ?
O4 V1 N3 97.39(18) . . ?
O4 V1 N5 94.61(18) . . ?
N1 V1 O2 85.56(16) . . ?
N3 V1 O2 83.42(15) . . ?
N3 V1 N1 89.98(18) . . ?
N3 V1 N5 84.84(18) . . ?
N5 V1 O2 87.24(16) . . ?
N5 V1 N1 171.57(17) . . ?
O6 V2 N7 85.18(15) . . ?
O5 V2 O6 78.39(13) . . ?
O5 V2 N9 161.20(15) . . ?
O5 V2 N11 92.30(16) . . ?
O5 V2 N7 89.58(16) . . ?
O8 V2 O6 178.03(18) . . ?
O8 V2 O5 102.26(16) . . ?
O8 V2 N9 96.54(18) . . ?
O8 V2 N11 95.01(18) . . ?
O8 V2 N7 92.96(18) . . ?
N9 V2 O6 82.85(15) . . ?
N9 V2 N11 85.48(18) . . ?
N9 V2 N7 89.99(17) . . ?
N11 V2 O6 86.81(16) . . ?
N11 V2 N7 171.23(17) . . ?
C13 O6 V2 114.4(3) . . ?
C12 O5 V2 115.5(3) . . ?
C1 O1 V1 117.4(3) . . ?
C2 O2 V1 114.4(3) . . ?
H1WA O1W H1WB 106(7) . . ?
H3WA O3W H3WB 97(7) . . ?
C9 N6 H6 126.3 . . ?
C9 N6 C11 107.5(5) . . ?
C11 N6 H6 126.3 . . ?
C17 N9 V2 127.5(4) . . ?
C17 N9 C19 105.7(5) . . ?
C19 N9 V2 125.9(4) . . ?
C5 N1 V1 125.0(4) . . ?
C3 N1 V1 129.5(4) . . ?
C3 N1 C5 104.6(5) . . ?
C17 N10 H10 126.1 . . ?
C17 N10 C18 107.9(4) . . ?
C18 N10 H10 126.1 . . ?
C6 N3 V1 124.6(4) . . ?
C6 N3 C8 105.7(5) . . ?
C8 N3 V1 128.1(4) . . ?
C20 N11 V2 129.0(4) . . ?
C20 N11 C22 105.9(5) . . ?
C22 N11 V2 125.1(4) . . ?
C14 N7 V2 129.5(4) . . ?
C14 N7 C16 105.4(5) . . ?
C16 N7 V2 125.1(4) . . ?
H4WA O4W H4WB 107(8) . . ?
C9 N5 V1 127.3(4) . . ?
C9 N5 C10 105.1(5) . . ?
C10 N5 V1 127.6(4) . . ?
C6 N4 C7 106.9(5) . . ?
C6 N4 H4 123(6) . . ?
C7 N4 H4 131(6) . . ?
H2WA O2W H2WB 109(7) . . ?
C14 N8 H8 126.4 . . ?
C15 N8 H8 126.4 . . ?
C15 N8 C14 107.2(5) . . ?
C3 N2 H2 126.7 . . ?
C4 N2 H2 126.7 . . ?
C4 N2 C3 106.7(5) . . ?
C20 N12 H12 125.9 . . ?
C20 N12 C21 108.2(5) . . ?
C21 N12 H12 125.9 . . ?
O6 C13 C12 116.0(4) . . ?
O7 C13 O6 125.0(4) . . ?
O7 C13 C12 118.9(4) . . ?
O5 C12 C13 110.3(4) . . ?
O5 C12 H12A 107.7 . . ?
O5 C12 C1 113.7(4) . . ?
C13 C12 H12A 107.7 . . ?
C1 C12 C13 109.5(4) . . ?
C1 C12 H12A 107.7 . . ?
O3 C2 C1 119.4(5) . . ?
O2 C2 O3 124.2(5) . . ?
O2 C2 C1 116.4(4) . . ?
N9 C17 N10 111.5(5) . . ?
N9 C17 H17 124.3 . . ?
N10 C17 H17 124.3 . . ?
N3 C6 N4 111.6(5) . . ?
N3 C6 H6A 124.2 . . ?
N4 C6 H6A 124.2 . . ?
N6 C9 N5 111.8(5) . . ?
N6 C9 H9 124.1 . . ?
N5 C9 H9 124.1 . . ?
N11 C20 N12 110.5(5) . . ?
N11 C20 H20 124.7 . . ?
N12 C20 H20 124.7 . . ?
O1 C1 C12 112.3(4) . . ?
O1 C1 C2 110.4(4) . . ?
O1 C1 H1 107.8 . . ?
C12 C1 C2 110.4(4) . . ?
C12 C1 H1 107.8 . . ?
C2 C1 H1 107.8 . . ?
N7 C14 N8 111.4(5) . . ?
N7 C14 H14 124.3 . . ?
N8 C14 H14 124.3 . . ?
N11 C22 H22 125.6 . . ?
C21 C22 N11 108.9(5) . . ?
C21 C22 H22 125.6 . . ?
N5 C10 H10A 125.1 . . ?
C11 C10 N5 109.8(6) . . ?
C11 C10 H10A 125.1 . . ?
N12 C21 H21 126.8 . . ?
C22 C21 N12 106.5(5) . . ?
C22 C21 H21 126.8 . . ?
N6 C11 H11 127.0 . . ?
C10 C11 N6 105.9(5) . . ?
C10 C11 H11 127.0 . . ?
N1 C5 H5 124.6 . . ?
C4 C5 N1 110.8(6) . . ?
C4 C5 H5 124.6 . . ?
N3 C8 H8A 125.2 . . ?
N3 C8 C7 109.7(6) . . ?
C7 C8 H8A 125.2 . . ?
N1 C3 N2 111.8(5) . . ?
N1 C3 H3 124.1 . . ?
N2 C3 H3 124.1 . . ?
N9 C19 H19 125.7 . . ?
C18 C19 N9 108.6(5) . . ?
C18 C19 H19 125.7 . . ?
N2 C4 H4A 126.9 . . ?
C5 C4 N2 106.1(6) . . ?
C5 C4 H4A 126.9 . . ?
N10 C18 H18 126.8 . . ?
C19 C18 N10 106.3(5) . . ?
C19 C18 H18 126.8 . . ?
N4 C7 C8 106.1(6) . . ?
N4 C7 H7 126.9 . . ?
C8 C7 H7 126.9 . . ?
N7 C16 H16 125.4 . . ?
C15 C16 N7 109.3(7) . . ?
C15 C16 H16 125.4 . . ?
N8 C15 C16 106.8(7) . . ?
N8 C15 H15 126.6 . . ?
C16 C15 H15 126.6 . . ?

loop_
_geom_bond_atom_site_label_1
_geom_bond_atom_site_label_2
_geom_bond_distance
_geom_bond_site_symmetry_2
_geom_bond_publ_flag
V1 O1 1.968(4) . ?
V1 O2 2.158(4) . ?
V1 O4 1.601(4) . ?
V1 N1 2.145(4) . ?
V1 N3 2.119(4) . ?
V1 N5 2.123(4) . ?
V2 O6 2.114(3) . ?
V2 O5 1.980(4) . ?
V2 O8 1.615(3) . ?
V2 N9 2.093(4) . ?
V2 N11 2.107(5) . ?
V2 N7 2.123(4) . ?
O6 C13 1.261(6) . ?
O5 C12 1.404(5) . ?
O7 C13 1.245(6) . ?
O3 C2 1.259(6) . ?
O1 C1 1.406(6) . ?
O2 C2 1.256(6) . ?
O1W H1WA 0.89(7) . ?
O1W H1WB 0.849(13) . ?
O3W H3WA 0.84(7) . ?
O3W H3WB 0.75(8) . ?
N6 H6 0.8600 . ?
N6 C9 1.319(7) . ?
N6 C11 1.368(9) . ?
N9 C17 1.326(7) . ?
N9 C19 1.393(7) . ?
N1 C5 1.363(7) . ?
N1 C3 1.306(7) . ?
N10 H10 0.8600 . ?
N10 C17 1.334(7) . ?
N10 C18 1.371(7) . ?
N3 C6 1.317(7) . ?
N3 C8 1.340(8) . ?
N11 C20 1.325(7) . ?
N11 C22 1.389(7) . ?
N7 C14 1.299(7) . ?
N7 C16 1.368(8) . ?
O4W H4WA 0.80(7) . ?
O4W H4WB 0.67(8) . ?
N5 C9 1.322(7) . ?
N5 C10 1.365(7) . ?
N4 C6 1.340(7) . ?
N4 C7 1.348(9) . ?
N4 H4 0.81(8) . ?
O2W H2WA 0.88(6) . ?
O2W H2WB 0.854(13) . ?
N8 H8 0.8600 . ?
N8 C14 1.342(8) . ?
N8 C15 1.339(10) . ?
N2 H2 0.8600 . ?
N2 C3 1.352(7) . ?
N2 C4 1.351(8) . ?
N12 H12 0.8600 . ?
N12 C20 1.330(7) . ?
N12 C21 1.368(8) . ?
C13 C12 1.540(6) . ?
C12 H12A 0.9800 . ?
C12 C1 1.522(7) . ?
C2 C1 1.533(7) . ?
C17 H17 0.9300 . ?
C6 H6A 0.9300 . ?
C9 H9 0.9300 . ?
C20 H20 0.9300 . ?
C1 H1 0.9800 . ?
C14 H14 0.9300 . ?
C22 H22 0.9300 . ?
C22 C21 1.344(8) . ?
C10 H10A 0.9300 . ?
C10 C11 1.349(9) . ?
C21 H21 0.9300 . ?
C11 H11 0.9300 . ?
C5 H5 0.9300 . ?
C5 C4 1.342(9) . ?
C8 H8A 0.9300 . ?
C8 C7 1.371(10) . ?
C3 H3 0.9300 . ?
C19 H19 0.9300 . ?
C19 C18 1.368(8) . ?
C4 H4A 0.9300 . ?
C18 H18 0.9300 . ?
C7 H7 0.9300 . ?
C16 H16 0.9300 . ?
C16 C15 1.344(10) . ?
C15 H15 0.9300 . ?

loop_
_geom_torsion_atom_site_label_1
_geom_torsion_atom_site_label_2
_geom_torsion_atom_site_label_3
_geom_torsion_atom_site_label_4
_geom_torsion
_geom_torsion_site_symmetry_1
_geom_torsion_site_symmetry_2
_geom_torsion_site_symmetry_3
_geom_torsion_site_symmetry_4
_geom_torsion_publ_flag
V1 O1 C1 C12 -143.3(3) . . . . ?
V1 O1 C1 C2 -19.6(5) . . . . ?
V1 O2 C2 O3 -171.5(4) . . . . ?
V1 O2 C2 C1 6.3(5) . . . . ?
V1 N1 C5 C4 -170.5(5) . . . . ?
V1 N1 C3 N2 170.3(4) . . . . ?
V1 N3 C6 N4 165.6(4) . . . . ?
V1 N3 C8 C7 -165.0(6) . . . . ?
V1 N5 C9 N6 -177.6(4) . . . . ?
V1 N5 C10 C11 178.1(5) . . . . ?
V2 O6 C13 O7 -166.5(4) . . . . ?
V2 O6 C13 C12 11.4(5) . . . . ?
V2 O5 C12 C13 -21.2(5) . . . . ?
V2 O5 C12 C1 -144.7(3) . . . . ?
V2 N9 C17 N10 171.4(4) . . . . ?
V2 N9 C19 C18 -170.5(4) . . . . ?
V2 N11 C20 N12 -177.0(4) . . . . ?
V2 N11 C22 C21 177.0(4) . . . . ?
V2 N7 C14 N8 -179.4(4) . . . . ?
V2 N7 C16 C15 179.8(6) . . . . ?
O6 C13 C12 O5 5.6(6) . . . . ?
O6 C13 C12 C1 131.4(4) . . . . ?
O5 C12 C1 O1 64.2(5) . . . . ?
O5 C12 C1 C2 -59.5(5) . . . . ?
O7 C13 C12 O5 -176.4(4) . . . . ?
O7 C13 C12 C1 -50.6(6) . . . . ?
O3 C2 C1 O1 -174.4(4) . . . . ?
O3 C2 C1 C12 -49.6(6) . . . . ?
O2 C2 C1 O1 7.6(6) . . . . ?
O2 C2 C1 C12 132.4(4) . . . . ?
N9 C19 C18 N10 -0.8(7) . . . . ?
N1 C5 C4 N2 -0.1(9) . . . . ?
N3 C8 C7 N4 -0.5(11) . . . . ?
N11 C22 C21 N12 0.1(7) . . . . ?
N7 C16 C15 N8 -0.7(11) . . . . ?
N5 C10 C11 N6 -0.6(8) . . . . ?
C13 C12 C1 O1 -59.7(5) . . . . ?
C13 C12 C1 C2 176.6(4) . . . . ?
C17 N9 C19 C18 -0.6(7) . . . . ?
C17 N10 C18 C19 1.8(7) . . . . ?
C6 N3 C8 C7 0.8(9) . . . . ?
C6 N4 C7 C8 0.0(9) . . . . ?
C9 N6 C11 C10 0.8(7) . . . . ?
C9 N5 C10 C11 0.2(7) . . . . ?
C20 N11 C22 C21 0.1(6) . . . . ?
C20 N12 C21 C22 -0.2(7) . . . . ?
C14 N7 C16 C15 0.5(10) . . . . ?
C14 N8 C15 C16 0.5(10) . . . . ?
C22 N11 C20 N12 -0.2(6) . . . . ?
C10 N5 C9 N6 0.4(6) . . . . ?
C21 N12 C20 N11 0.3(7) . . . . ?
C11 N6 C9 N5 -0.7(7) . . . . ?
C5 N1 C3 N2 1.1(8) . . . . ?
C8 N3 C6 N4 -0.8(7) . . . . ?
C3 N1 C5 C4 -0.6(9) . . . . ?
C3 N2 C4 C5 0.7(9) . . . . ?
C19 N9 C17 N10 1.8(6) . . . . ?
C4 N2 C3 N1 -1.2(8) . . . . ?
C18 N10 C17 N9 -2.3(7) . . . . ?
C7 N4 C6 N3 0.5(8) . . . . ?
C16 N7 C14 N8 -0.2(8) . . . . ?
C15 N8 C14 N7 -0.2(8) . . . . ?
